data_4072729
loop_
_publ_author_name
'Berenguer, Jes\'us R.'
'Bernechea, Mar\'ia'
'Lalinde, Elena'

_publ_section_title
;
 Rearrangement or C&#x2212;H Activation Processes Promoted by Reaction
 with the Solvate [cis-Pt(C6F5)2(thf)2]
;
_journal_issue 5
_journal_name_full Organometallics
_journal_page_first 1161
_journal_paper_doi 10.1021/om060977y
_journal_volume 26
_journal_year 2007
_chemical_formula_sum 'C55 H40 Cl3 F10 O P2 Pt2'
_chemical_formula_weight 1465.34
_chemical_name_common 'Compound X'
_chemical_name_systematic
;
 ?
;
_space_group_IT_number 2
_symmetry_cell_setting triclinic
_symmetry_space_group_name_Hall '-P 1'
_symmetry_space_group_name_H-M 'P -1'
_atom_sites_solution_hydrogens geom
_atom_sites_solution_primary direct
_atom_sites_solution_secondary difmap
_audit_conform_dict_location ftp://ftp.iucr.org/pub/cif_core.dic
_audit_conform_dict_name cif_core.dic
_audit_conform_dict_version 2.2
_audit_creation_date 2006-05-26T01:23:27-00:00
_audit_creation_method 'WinGX routine CIF_UPDATE'
_cell_angle_alpha 64.420(2)
_cell_angle_beta 88.728(2)
_cell_angle_gamma 64.725(2)
_cell_formula_units_Z 2
_cell_length_a 13.7330(5)
_cell_length_b 14.6640(5)
_cell_length_c 16.6710(7)
_cell_measurement_reflns_used 31696
_cell_measurement_temperature 293(2)
_cell_volume 2683.61(19)
_computing_cell_refinement 'HKL Scalepack (Otwinowski & Minor 1997)'
_computing_data_collection 'Collect (Nonius BV, 1997-2000)'
_computing_data_reduction 'HKL Denzo and Scalepack (Otwinowski & Minor 1997)'
_computing_structure_refinement 'SHELXL-97 (Sheldrick, 1997)'
_diffrn_ambient_temperature 293(2)
_diffrn_measured_fraction_theta_full 0.939
_diffrn_measured_fraction_theta_max 0.939
_diffrn_measurement_device '95mm CCD camera on \k-goniostat'
_diffrn_measurement_device_type KappaCCD
_diffrn_measurement_method CCD
_diffrn_orient_matrix_type 'by Nonius Collect from scalepack cell'
_diffrn_orient_matrix_UB_11 -0.022733
_diffrn_orient_matrix_UB_12 -0.0165275
_diffrn_orient_matrix_UB_13 -0.0466782
_diffrn_orient_matrix_UB_21 0.0755312
_diffrn_orient_matrix_UB_22 -0.0234373
_diffrn_orient_matrix_UB_23 -0.013785
_diffrn_orient_matrix_UB_31 0.0230217
_diffrn_orient_matrix_UB_32 -0.0803252
_diffrn_orient_matrix_UB_33 0.0472839
_diffrn_radiation_monochromator graphite
_diffrn_radiation_type MoK\a
_diffrn_radiation_wavelength 0.71073
_diffrn_reflns_av_R_equivalents 0.0557
_diffrn_reflns_av_unetI/netI 0.0781
_diffrn_reflns_limit_h_max 15
_diffrn_reflns_limit_h_min -15
_diffrn_reflns_limit_k_max 16
_diffrn_reflns_limit_k_min -15
_diffrn_reflns_limit_l_max 19
_diffrn_reflns_limit_l_min -18
_diffrn_reflns_number 17423
_diffrn_reflns_theta_full 24.43
_diffrn_reflns_theta_max 24.43
_diffrn_reflns_theta_min 4.1
_exptl_absorpt_coefficient_mu 5.49
_exptl_absorpt_correction_T_max 0.596
_exptl_absorpt_correction_T_min 0.479
_exptl_absorpt_correction_type multi-scan
_exptl_absorpt_process_details
;
        multi-scan from symmetry-related measurements
 Sortav (Blessing 1995)
;
_exptl_crystal_colour orange
_exptl_crystal_density_diffrn 1.813
_exptl_crystal_density_method 'not measured'
_exptl_crystal_description block
_exptl_crystal_F_000 1410
_exptl_crystal_size_max 0.25
_exptl_crystal_size_mid 0.25
_exptl_crystal_size_min 0.1
_refine_diff_density_max 1.761
_refine_diff_density_min -2.214
_refine_diff_density_rms 0.174
_refine_ls_extinction_method none
_refine_ls_goodness_of_fit_ref 1.026
_refine_ls_hydrogen_treatment constr
_refine_ls_matrix_type full
_refine_ls_number_parameters 661
_refine_ls_number_reflns 8292
_refine_ls_number_restraints 0
_refine_ls_restrained_S_all 1.026
_refine_ls_R_factor_all 0.1106
_refine_ls_R_factor_gt 0.0683
_refine_ls_shift/su_max 0.001
_refine_ls_shift/su_mean 0
_refine_ls_structure_factor_coef Fsqd
_refine_ls_weighting_details 'calc w=1/[\s^2^(Fo^2^)+(0.0998P)^2^+11.2126P] where P=(Fo^2^+2Fc^2^)/3'
_refine_ls_weighting_scheme calc
_refine_ls_wR_factor_gt 0.1621
_refine_ls_wR_factor_ref 0.1901
_reflns_number_gt 5516
_reflns_number_total 8292
_reflns_threshold_expression >2sigma(I)
_cod_data_source_file om060977ysi20061213_070647.cif
_cod_data_source_block complex_4e&#x00B7;CHCl3
_cod_original_cell_volume 2683.61(17)
_cod_database_code 4072729

loop_
_symmetry_equiv_pos_as_xyz
'x, y, z'
'-x, -y, -z'

loop_
_atom_site_label
_atom_site_type_symbol
_atom_site_fract_x
_atom_site_fract_y
_atom_site_fract_z
_atom_site_U_iso_or_equiv
_atom_site_adp_type
_atom_site_occupancy
_atom_site_symmetry_multiplicity
_atom_site_calc_flag
_atom_site_refinement_flags
Pt1 Pt 0.49107(4) 0.48667(4) 0.25887(4) 0.0580(2) Uani 1 1 d .
Pt2 Pt 0.71027(4) 0.42208(5) 0.32916(4) 0.0628(2) Uani 1 1 d .
P1 P 0.3698(3) 0.4346(3) 0.2250(3) 0.0611(9) Uani 1 1 d .
P2 P 0.3760(3) 0.6791(3) 0.2064(3) 0.0646(10) Uani 1 1 d .
O1 O 0.725(2) 0.0658(16) 0.4391(16) 0.184(8) Uani 1 1 d .
H1 H 0.7165 0.0439 0.4034 0.277 Uiso 1 1 calc R
C1 C 0.8738(12) 0.3414(12) 0.3824(10) 0.065(4) Uani 1 1 d .
C2 C 0.9549(13) 0.3188(16) 0.3328(12) 0.083(5) Uani 1 1 d .
C3 C 1.0650(14) 0.2712(15) 0.3661(14) 0.089(5) Uani 1 1 d .
C4 C 1.0987(12) 0.2451(13) 0.4511(14) 0.078(5) Uani 1 1 d .
C5 C 1.0256(16) 0.2640(14) 0.5042(13) 0.089(6) Uani 1 1 d .
C6 C 0.9116(13) 0.3112(14) 0.4715(12) 0.080(5) Uani 1 1 d .
C7 C 0.7189(12) 0.5636(13) 0.3152(12) 0.074(4) Uani 1 1 d .
C8 C 0.6949(13) 0.6065(13) 0.3707(12) 0.073(4) Uani 1 1 d .
C9 C 0.6965(14) 0.7061(18) 0.3584(15) 0.095(6) Uani 1 1 d .
C10 C 0.7297(14) 0.7619(14) 0.2816(15) 0.085(5) Uani 1 1 d .
C11 C 0.7558(13) 0.7239(14) 0.2196(13) 0.082(5) Uani 1 1 d .
C12 C 0.7530(12) 0.6251(14) 0.2351(11) 0.073(4) Uani 1 1 d .
C13 C 0.6170(11) 0.3369(13) 0.3153(10) 0.064(4) Uani 1 1 d .
C14 C 0.7118(14) 0.2548(13) 0.3551(13) 0.087(5) Uani 1 1 d .
C15 C 0.7981(19) 0.1296(15) 0.4043(18) 0.121(8) Uani 1 1 d .
C16 C 0.857(2) 0.1011(19) 0.4905(18) 0.168(13) Uani 1 1 d .
H16A H 0.8861 0.0209 0.5306 0.252 Uiso 1 1 calc R
H16B H 0.8078 0.1434 0.5178 0.252 Uiso 1 1 calc R
H16C H 0.9166 0.1203 0.4798 0.252 Uiso 1 1 calc R
C17 C 0.872(3) 0.095(3) 0.355(3) 0.25(3) Uani 1 1 d .
H17A H 0.9225 0.0148 0.3924 0.299 Uiso 1 1 calc R
H17B H 0.9133 0.137 0.3408 0.299 Uiso 1 1 calc R
C18 C 0.823(3) 0.109(3) 0.271(3) 0.215(17) Uani 1 1 d .
H18A H 0.7582 0.1815 0.2411 0.322 Uiso 1 1 calc R
H18B H 0.8036 0.0491 0.2838 0.322 Uiso 1 1 calc R
H18C H 0.8751 0.106 0.2312 0.322 Uiso 1 1 calc R
C19 C 0.4221(12) 0.2822(12) 0.2715(10) 0.063(4) Uani 1 1 d .
C20 C 0.4964(14) 0.2215(15) 0.2364(13) 0.086(5) Uani 1 1 d .
H20 H 0.5196 0.2609 0.1861 0.103 Uiso 1 1 calc R
C21 C 0.5397(14) 0.1065(14) 0.2696(14) 0.089(5) Uani 1 1 d .
H21 H 0.5902 0.0683 0.2429 0.107 Uiso 1 1 calc R
C22 C 0.5051(17) 0.0490(17) 0.3449(16) 0.102(6) Uani 1 1 d .
H22 H 0.5332 -0.0296 0.3698 0.122 Uiso 1 1 calc R
C23 C 0.4327(17) 0.1043(18) 0.3819(15) 0.105(6) Uani 1 1 d .
H23 H 0.4101 0.0636 0.432 0.126 Uiso 1 1 calc R
C24 C 0.3890(14) 0.2221(14) 0.3478(13) 0.087(5) Uani 1 1 d .
H24 H 0.339 0.2596 0.3753 0.104 Uiso 1 1 calc R
C25 C 0.2409(11) 0.4821(11) 0.2632(9) 0.060(3) Uani 1 1 d .
C26 C 0.1392(11) 0.5277(13) 0.2136(12) 0.081(5) Uani 1 1 d .
H26 H 0.1316 0.54 0.154 0.098 Uiso 1 1 calc R
C27 C 0.0479(14) 0.5555(19) 0.2513(16) 0.107(7) Uani 1 1 d .
H27 H -0.0209 0.5878 0.216 0.128 Uiso 1 1 calc R
C28 C 0.0549(16) 0.5372(17) 0.3386(15) 0.093(5) Uani 1 1 d .
H28 H -0.0075 0.5518 0.364 0.112 Uiso 1 1 calc R
C29 C 0.1537(16) 0.4977(15) 0.3876(12) 0.088(5) Uani 1 1 d .
H29 H 0.1584 0.4901 0.4459 0.106 Uiso 1 1 calc R
C30 C 0.2482(13) 0.4682(13) 0.3531(11) 0.074(4) Uani 1 1 d .
H30 H 0.316 0.4394 0.3883 0.088 Uiso 1 1 calc R
C31 C 0.3343(11) 0.4839(12) 0.1037(9) 0.062(4) Uani 1 1 d .
C32 C 0.2716(12) 0.4474(15) 0.0734(12) 0.082(5) Uani 1 1 d .
H32 H 0.2472 0.3984 0.1143 0.099 Uiso 1 1 calc R
C33 C 0.2453(16) 0.4863(19) -0.0215(15) 0.104(6) Uani 1 1 d .
H33 H 0.2026 0.4633 -0.0429 0.124 Uiso 1 1 calc R
C34 C 0.282(2) 0.557(2) -0.0814(14) 0.115(7) Uani 1 1 d .
H34 H 0.2664 0.5819 -0.1433 0.138 Uiso 1 1 calc R
C35 C 0.3426(16) 0.5909(19) -0.0489(13) 0.099(6) Uani 1 1 d .
H35 H 0.3655 0.6414 -0.0897 0.119 Uiso 1 1 calc R
C36 C 0.3714(14) 0.5531(14) 0.0423(11) 0.082(5) Uani 1 1 d .
H36 H 0.4165 0.5748 0.0623 0.098 Uiso 1 1 calc R
C37 C 0.4153(13) 0.7669(12) 0.1094(11) 0.074(4) Uani 1 1 d .
C38 C 0.5133(13) 0.7200(13) 0.0825(11) 0.076(4) Uani 1 1 d .
H38 H 0.5576 0.6415 0.1128 0.091 Uiso 1 1 calc R
C39 C 0.5462(16) 0.7845(19) 0.0141(14) 0.103(6) Uani 1 1 d .
H39 H 0.6148 0.7515 0.0009 0.124 Uiso 1 1 calc R
C40 C 0.477(2) 0.9001(18) -0.0363(14) 0.111(6) Uani 1 1 d .
H40 H 0.4966 0.9444 -0.0869 0.133 Uiso 1 1 calc R
C41 C 0.382(2) 0.9481(19) -0.0113(17) 0.129(8) Uani 1 1 d .
H41 H 0.3365 1.0262 -0.0439 0.155 Uiso 1 1 calc R
C42 C 0.3504(17) 0.8826(15) 0.0623(13) 0.099(6) Uani 1 1 d .
H42 H 0.2854 0.9171 0.0796 0.119 Uiso 1 1 calc R
C43 C 0.3927(12) 0.7143(13) 0.2963(12) 0.073(4) Uani 1 1 d .
C44 C 0.3967(14) 0.6384(14) 0.3849(12) 0.086(5) Uani 1 1 d .
H44 H 0.3943 0.5713 0.3974 0.103 Uiso 1 1 calc R
C45 C 0.4044(17) 0.6655(19) 0.4533(14) 0.107(6) Uani 1 1 d .
H45 H 0.4023 0.6177 0.5116 0.128 Uiso 1 1 calc R
C46 C 0.4147(17) 0.758(2) 0.4392(17) 0.109(7) Uani 1 1 d .
H46 H 0.4235 0.7717 0.4873 0.131 Uiso 1 1 calc R
C47 C 0.4119(16) 0.8320(19) 0.3515(18) 0.109(7) Uani 1 1 d .
H47 H 0.418 0.8969 0.3408 0.131 Uiso 1 1 calc R
C48 C 0.4004(15) 0.8118(15) 0.2801(15) 0.100(6) Uani 1 1 d .
H48 H 0.3978 0.863 0.2214 0.12 Uiso 1 1 calc R
C49 C 0.2252(13) 0.7449(13) 0.1710(13) 0.081(5) Uani 1 1 d .
C50 C 0.1842(16) 0.7763(15) 0.0821(14) 0.098(6) Uani 1 1 d .
H50 H 0.2318 0.7601 0.0441 0.117 Uiso 1 1 calc R
C51 C 0.072(2) 0.8318(19) 0.0518(18) 0.131(9) Uani 1 1 d .
H51 H 0.0433 0.8545 -0.0075 0.157 Uiso 1 1 calc R
C52 C 0.0005(19) 0.854(2) 0.110(2) 0.121(8) Uani 1 1 d .
H52 H -0.0752 0.8896 0.0903 0.145 Uiso 1 1 calc R
C53 C 0.0449(15) 0.8222(17) 0.1965(18) 0.116(7) Uani 1 1 d .
H53 H -0.0026 0.8374 0.2349 0.139 Uiso 1 1 calc R
C54 C 0.1554(14) 0.7694(15) 0.2288(13) 0.090(5) Uani 1 1 d .
H54 H 0.183 0.7504 0.2873 0.109 Uiso 1 1 calc R
C70 C 0.129(3) 1.199(4) 0.143(3) 0.191(15) Uani 1 1 d .
H70 H 0.0977 1.2316 0.1838 0.23 Uiso 1 1 calc R
F2 F 0.9257(8) 0.3424(10) 0.2454(7) 0.108(3) Uani 1 1 d .
F3 F 1.1394(8) 0.2497(12) 0.3140(8) 0.126(4) Uani 1 1 d .
F4 F 1.2063(7) 0.2006(9) 0.4849(8) 0.116(4) Uani 1 1 d .
F5 F 1.0580(9) 0.2399(12) 0.5904(8) 0.131(5) Uani 1 1 d .
F6 F 0.8452(8) 0.3283(10) 0.5264(7) 0.108(4) Uani 1 1 d .
F8 F 0.6605(8) 0.5557(8) 0.4471(7) 0.090(3) Uani 1 1 d .
F9 F 0.6711(9) 0.7442(9) 0.4194(8) 0.111(3) Uani 1 1 d .
F10 F 0.7309(9) 0.8601(9) 0.2668(9) 0.126(4) Uani 1 1 d .
F11 F 0.7887(10) 0.7766(9) 0.1451(9) 0.124(4) Uani 1 1 d .
F12 F 0.7808(8) 0.5908(8) 0.1715(6) 0.091(3) Uani 1 1 d .
Cl1 Cl 0.2700(8) 1.1532(10) 0.1628(10) 0.243(5) Uani 1 1 d .
Cl2 Cl 0.1123(9) 1.0757(11) 0.1757(8) 0.246(5) Uani 1 1 d .
Cl3 Cl 0.0675(15) 1.2962(14) 0.0412(12) 0.354(11) Uani 1 1 d .

loop_
_atom_site_aniso_label
_atom_site_aniso_U_11
_atom_site_aniso_U_22
_atom_site_aniso_U_33
_atom_site_aniso_U_23
_atom_site_aniso_U_13
_atom_site_aniso_U_12
Pt1 0.0641(3) 0.0472(3) 0.0621(4) -0.0226(3) 0.0016(3) -0.0277(3)
Pt2 0.0639(4) 0.0540(4) 0.0700(4) -0.0298(3) 0.0007(3) -0.0254(3)
P1 0.071(2) 0.057(2) 0.062(2) -0.0270(19) 0.0068(18) -0.0353(18)
P2 0.065(2) 0.050(2) 0.071(3) -0.0213(19) -0.0004(19) -0.0275(18)
O1 0.22(2) 0.080(11) 0.24(2) -0.055(13) 0.028(18) -0.074(12)
C1 0.072(9) 0.059(9) 0.063(9) -0.026(8) 0.006(8) -0.032(7)
C2 0.072(10) 0.100(13) 0.075(11) -0.046(10) 0.011(9) -0.033(9)
C3 0.067(10) 0.091(13) 0.095(14) -0.042(11) 0.007(10) -0.028(9)
C4 0.054(9) 0.062(10) 0.107(14) -0.037(10) -0.005(10) -0.018(7)
C5 0.098(13) 0.059(10) 0.098(14) -0.036(10) -0.033(11) -0.024(9)
C6 0.071(10) 0.082(12) 0.080(12) -0.042(10) 0.001(9) -0.023(8)
C7 0.064(9) 0.056(9) 0.101(13) -0.043(10) -0.014(8) -0.019(7)
C8 0.079(10) 0.053(9) 0.086(12) -0.033(9) -0.001(9) -0.029(8)
C9 0.078(11) 0.100(15) 0.108(15) -0.070(14) -0.006(10) -0.018(10)
C10 0.082(11) 0.048(10) 0.117(16) -0.032(11) -0.002(11) -0.029(8)
C11 0.080(11) 0.053(10) 0.095(13) -0.023(10) 0.007(10) -0.028(8)
C12 0.070(9) 0.065(10) 0.071(11) -0.026(9) -0.007(8) -0.025(8)
C13 0.059(8) 0.070(10) 0.070(10) -0.032(8) -0.008(7) -0.035(8)
C14 0.094(12) 0.052(9) 0.118(14) -0.045(10) -0.008(10) -0.030(9)
C15 0.118(16) 0.046(11) 0.16(2) -0.035(13) -0.030(16) -0.017(11)
C16 0.140(19) 0.091(16) 0.17(2) -0.042(16) -0.101(18) 0.022(14)
C17 0.21(4) 0.13(3) 0.19(4) -0.03(3) 0.05(3) 0.06(2)
C18 0.19(3) 0.17(3) 0.20(4) -0.07(3) 0.05(3) -0.03(3)
C19 0.072(9) 0.047(8) 0.078(10) -0.030(8) 0.011(8) -0.034(7)
C20 0.101(12) 0.070(11) 0.097(13) -0.043(10) 0.021(10) -0.046(10)
C21 0.092(12) 0.051(10) 0.127(16) -0.050(11) 0.008(11) -0.026(9)
C22 0.111(14) 0.068(12) 0.136(18) -0.043(13) 0.005(13) -0.054(12)
C23 0.109(14) 0.082(14) 0.113(16) -0.038(13) 0.025(12) -0.042(12)
C24 0.097(12) 0.059(11) 0.098(13) -0.028(10) 0.019(10) -0.040(9)
C25 0.070(9) 0.044(8) 0.060(9) -0.019(7) 0.004(7) -0.028(7)
C26 0.052(8) 0.075(11) 0.110(14) -0.045(10) 0.000(9) -0.020(8)
C27 0.067(11) 0.136(19) 0.129(19) -0.071(16) 0.013(11) -0.047(11)
C28 0.088(13) 0.102(14) 0.112(16) -0.055(13) 0.033(12) -0.058(11)
C29 0.106(14) 0.100(14) 0.071(11) -0.041(10) 0.034(11) -0.057(11)
C30 0.073(9) 0.074(10) 0.076(11) -0.033(9) 0.006(8) -0.038(8)
C31 0.073(9) 0.061(9) 0.053(8) -0.025(7) 0.010(7) -0.032(7)
C32 0.074(10) 0.092(12) 0.097(13) -0.050(11) 0.013(9) -0.046(9)
C33 0.099(13) 0.120(17) 0.096(15) -0.060(14) -0.003(12) -0.042(12)
C34 0.128(17) 0.125(19) 0.063(13) -0.033(13) -0.002(12) -0.044(15)
C35 0.097(12) 0.123(16) 0.070(12) -0.032(11) 0.016(10) -0.059(12)
C36 0.091(11) 0.079(12) 0.073(12) -0.029(10) 0.013(9) -0.044(9)
C37 0.084(10) 0.045(9) 0.082(11) -0.013(8) 0.001(9) -0.036(8)
C38 0.086(11) 0.049(9) 0.078(11) -0.014(8) 0.015(9) -0.035(8)
C39 0.095(12) 0.115(17) 0.118(16) -0.050(14) 0.041(12) -0.069(13)
C40 0.16(2) 0.076(14) 0.086(14) -0.016(12) 0.022(14) -0.066(14)
C41 0.16(2) 0.067(14) 0.119(19) -0.017(13) 0.003(16) -0.044(14)
C42 0.119(14) 0.056(11) 0.084(13) -0.010(10) 0.012(11) -0.031(10)
C43 0.063(9) 0.054(9) 0.099(13) -0.034(9) 0.000(8) -0.025(7)
C44 0.109(13) 0.059(10) 0.076(12) -0.026(9) 0.001(10) -0.032(9)
C45 0.131(16) 0.104(16) 0.094(15) -0.054(13) 0.021(12) -0.054(13)
C46 0.136(17) 0.102(16) 0.117(18) -0.078(15) 0.017(14) -0.050(14)
C47 0.112(15) 0.097(15) 0.15(2) -0.068(16) -0.002(14) -0.057(12)
C48 0.102(13) 0.072(12) 0.124(16) -0.034(11) -0.012(11) -0.050(10)
C49 0.066(9) 0.059(10) 0.101(13) -0.020(9) -0.009(10) -0.031(8)
C50 0.100(13) 0.078(12) 0.107(15) -0.046(11) -0.011(11) -0.030(10)
C51 0.111(17) 0.106(17) 0.13(2) -0.023(15) -0.057(16) -0.040(14)
C52 0.089(14) 0.100(16) 0.14(2) -0.035(16) -0.005(16) -0.038(13)
C53 0.068(11) 0.093(15) 0.15(2) -0.032(14) -0.002(12) -0.030(10)
C54 0.080(11) 0.075(12) 0.096(13) -0.031(10) 0.015(10) -0.027(9)
C70 0.18(3) 0.31(5) 0.20(3) -0.15(4) 0.07(3) -0.17(3)
F2 0.085(6) 0.136(9) 0.094(8) -0.063(7) 0.012(5) -0.035(6)
F3 0.072(6) 0.168(12) 0.124(9) -0.074(9) 0.025(6) -0.037(7)
F4 0.062(5) 0.116(8) 0.153(10) -0.058(8) -0.008(6) -0.033(5)
F5 0.099(7) 0.164(12) 0.108(9) -0.074(8) -0.026(6) -0.030(7)
F6 0.086(6) 0.134(9) 0.089(7) -0.063(7) 0.004(6) -0.026(6)
F8 0.112(7) 0.088(7) 0.094(7) -0.055(6) 0.024(6) -0.054(6)
F9 0.132(8) 0.091(7) 0.122(9) -0.071(7) 0.002(7) -0.038(6)
F10 0.120(8) 0.066(7) 0.184(12) -0.048(7) -0.011(8) -0.044(6)
F11 0.124(8) 0.078(7) 0.139(10) -0.014(7) 0.016(7) -0.057(7)
F12 0.105(7) 0.091(7) 0.085(7) -0.042(6) 0.023(6) -0.052(6)
Cl1 0.167(8) 0.192(10) 0.340(15) -0.081(10) 0.059(9) -0.103(7)
Cl2 0.221(10) 0.274(13) 0.243(12) -0.062(10) 0.021(8) -0.172(10)
Cl3 0.39(2) 0.275(16) 0.277(16) -0.011(13) -0.143(15) -0.162(15)

loop_
_atom_type_symbol
_atom_type_description
_atom_type_scat_dispersion_real
_atom_type_scat_dispersion_imag
_atom_type_scat_source
C C 0.0033 0.0016 'International Tables Vol C Tables 4.2.6.8 and 6.1.1.4'
H H 0 0 'International Tables Vol C Tables 4.2.6.8 and 6.1.1.4'
O O 0.0106 0.006 'International Tables Vol C Tables 4.2.6.8 and 6.1.1.4'
Pt Pt -1.7033 8.3905 'International Tables Vol C Tables 4.2.6.8 and 6.1.1.4'
F F 0.0171 0.0103 'International Tables Vol C Tables 4.2.6.8 and 6.1.1.4'
P P 0.1023 0.0942 'International Tables Vol C Tables 4.2.6.8 and 6.1.1.4'
Cl Cl 0.1484 0.1585 'International Tables Vol C Tables 4.2.6.8 and 6.1.1.4'

loop_
_geom_angle_atom_site_label_1
_geom_angle_atom_site_label_2
_geom_angle_atom_site_label_3
_geom_angle
C13 Pt1 P1 97.4(4)
C13 Pt1 P2 163.0(4)
P1 Pt1 P2 99.50(14)
C13 Pt1 Pt2 50.8(4)
P1 Pt1 Pt2 148.12(10)
P2 Pt1 Pt2 112.35(10)
C1 Pt2 C7 83.9(6)
C1 Pt2 C13 124.6(6)
C7 Pt2 C13 151.5(5)
C1 Pt2 C14 92.1(6)
C7 Pt2 C14 175.3(6)
C13 Pt2 C14 32.5(5)
C1 Pt2 Pt1 167.2(4)
C7 Pt2 Pt1 108.8(4)
C13 Pt2 Pt1 42.7(4)
C14 Pt2 Pt1 75.3(4)
C19 P1 C25 104.7(7)
C19 P1 C31 102.2(7)
C25 P1 C31 106.6(6)
C19 P1 Pt1 114.1(5)
C25 P1 Pt1 115.1(5)
C31 P1 Pt1 112.9(5)
C37 P2 C43 105.8(8)
C37 P2 C49 103.3(8)
C43 P2 C49 103.7(8)
C37 P2 Pt1 111.8(5)
C43 P2 Pt1 107.7(5)
C49 P2 Pt1 123.2(5)
C15 O1 H1 109.5
C2 C1 C6 115.0(14)
C2 C1 Pt2 123.5(11)
C6 C1 Pt2 121.4(11)
F2 C2 C3 116.8(15)
F2 C2 C1 119.0(14)
C3 C2 C1 124.2(16)
C4 C3 F3 119.7(16)
C4 C3 C2 119.6(17)
F3 C3 C2 120.7(16)
C3 C4 C5 120.3(15)
C3 C4 F4 120.8(17)
C5 C4 F4 118.9(17)
C4 C5 F5 121.2(16)
C4 C5 C6 120.9(16)
F5 C5 C6 117.9(18)
F6 C6 C1 122.3(14)
F6 C6 C5 117.6(15)
C1 C6 C5 120.1(16)
C8 C7 C12 115.5(15)
C8 C7 Pt2 126.3(15)
C12 C7 Pt2 118.2(11)
C7 C8 F8 119.7(15)
C7 C8 C9 125.7(19)
F8 C8 C9 114.5(15)
F9 C9 C10 121(2)
F9 C9 C8 122(2)
C10 C9 C8 117.1(16)
C11 C10 F10 119.8(19)
C11 C10 C9 121.4(16)
F10 C10 C9 118.8(19)
F11 C11 C10 122.1(17)
F11 C11 C12 118.8(17)
C10 C11 C12 119.1(18)
F12 C12 C11 116.4(16)
F12 C12 C7 122.4(14)
C11 C12 C7 121.2(15)
C14 C13 Pt1 163.7(12)
C14 C13 Pt2 77.3(9)
Pt1 C13 Pt2 86.5(6)
C13 C14 C15 155.7(18)
C13 C14 Pt2 70.2(9)
C15 C14 Pt2 133.9(13)
C17 C15 C16 109(3)
C17 C15 C14 115(2)
C16 C15 C14 111.7(17)
C17 C15 O1 116(3)
C16 C15 O1 101(2)
C14 C15 O1 102.5(17)
C15 C16 H16A 109.5
C15 C16 H16B 109.5
H16A C16 H16B 109.5
C15 C16 H16C 109.5
H16A C16 H16C 109.5
H16B C16 H16C 109.5
C15 C17 C18 115(4)
C15 C17 H17A 108.6
C18 C17 H17A 108.6
C15 C17 H17B 108.6
C18 C17 H17B 108.6
H17A C17 H17B 107.6
C17 C18 H18A 109.5
C17 C18 H18B 109.5
H18A C18 H18B 109.5
C17 C18 H18C 109.5
H18A C18 H18C 109.5
H18B C18 H18C 109.5
C20 C19 C24 117.4(15)
C20 C19 P1 122.1(13)
C24 C19 P1 120.5(12)
C19 C20 C21 124.4(18)
C19 C20 H20 117.8
C21 C20 H20 117.8
C20 C21 C22 117.1(17)
C20 C21 H21 121.5
C22 C21 H21 121.5
C23 C22 C21 120.9(19)
C23 C22 H22 119.6
C21 C22 H22 119.6
C22 C23 C24 122(2)
C22 C23 H23 119.1
C24 C23 H23 119.1
C23 C24 C19 118.4(17)
C23 C24 H24 120.8
C19 C24 H24 120.8
C26 C25 C30 117.8(14)
C26 C25 P1 125.6(12)
C30 C25 P1 116.6(10)
C25 C26 C27 120.4(17)
C25 C26 H26 119.8
C27 C26 H26 119.8
C28 C27 C26 122.0(18)
C28 C27 H27 119
C26 C27 H27 119
C29 C28 C27 118.9(17)
C29 C28 H28 120.6
C27 C28 H28 120.6
C28 C29 C30 121.3(16)
C28 C29 H29 119.3
C30 C29 H29 119.3
C29 C30 C25 119.4(15)
C29 C30 H30 120.3
C25 C30 H30 120.3
C36 C31 C32 119.3(14)
C36 C31 P1 121.0(12)
C32 C31 P1 119.6(12)
C31 C32 C33 118.8(17)
C31 C32 H32 120.6
C33 C32 H32 120.6
C34 C33 C32 120.4(19)
C34 C33 H33 119.8
C32 C33 H33 119.8
C35 C34 C33 118.7(19)
C35 C34 H34 120.6
C33 C34 H34 120.6
C34 C35 C36 122.4(19)
C34 C35 H35 118.8
C36 C35 H35 118.8
C31 C36 C35 120.3(17)
C31 C36 H36 119.8
C35 C36 H36 119.8
C42 C37 C38 117.7(16)
C42 C37 P2 120.7(14)
C38 C37 P2 121.6(11)
C39 C38 C37 122.2(16)
C39 C38 H38 118.9
C37 C38 H38 118.9
C38 C39 C40 119.7(19)
C38 C39 H39 120.2
C40 C39 H39 120.2
C41 C40 C39 119(2)
C41 C40 H40 120.4
C39 C40 H40 120.4
C40 C41 C42 121(2)
C40 C41 H41 119.4
C42 C41 H41 119.4
C37 C42 C41 120(2)
C37 C42 H42 120.1
C41 C42 H42 120.1
C48 C43 C44 119.6(16)
C48 C43 P2 123.1(15)
C44 C43 P2 117.3(12)
C45 C44 C43 118.4(18)
C45 C44 H44 120.8
C43 C44 H44 120.8
C46 C45 C44 123(2)
C46 C45 H45 118.6
C44 C45 H45 118.6
C45 C46 C47 118.5(18)
C45 C46 H46 120.7
C47 C46 H46 120.7
C48 C47 C46 121.4(19)
C48 C47 H47 119.3
C46 C47 H47 119.3
C47 C48 C43 119(2)
C47 C48 H48 120.4
C43 C48 H48 120.4
C54 C49 C50 121.5(16)
C54 C49 P2 121.1(14)
C50 C49 P2 117.3(15)
C51 C50 C49 119(2)
C51 C50 H50 120.6
C49 C50 H50 120.6
C50 C51 C52 120(2)
C50 C51 H51 119.8
C52 C51 H51 119.8
C53 C52 C51 119(2)
C53 C52 H52 120.7
C51 C52 H52 120.7
C54 C53 C52 123(2)
C54 C53 H53 118.5
C52 C53 H53 118.5
C53 C54 C49 117.6(19)
C53 C54 H54 121.2
C49 C54 H54 121.2
Cl3 C70 Cl1 114(2)
Cl3 C70 Cl2 113.4(18)
Cl1 C70 Cl2 106(2)
Cl3 C70 H70 107.7
Cl1 C70 H70 107.7
Cl2 C70 H70 107.7

loop_
_geom_bond_atom_site_label_1
_geom_bond_atom_site_label_2
_geom_bond_distance
Pt1 C13 1.935(15)
Pt1 P1 2.276(4)
Pt1 P2 2.313(4)
Pt1 Pt2 2.8452(7)
Pt2 C1 2.036(14)
Pt2 C7 2.042(15)
Pt2 C13 2.209(13)
Pt2 C14 2.291(15)
P1 C19 1.808(14)
P1 C25 1.817(14)
P1 C31 1.824(14)
P2 C37 1.822(16)
P2 C43 1.831(17)
P2 C49 1.851(16)
O1 C15 1.59(3)
O1 H1 0.82
C1 C2 1.38(2)
C1 C6 1.39(2)
C2 F2 1.370(18)
C2 C3 1.37(2)
C3 C4 1.33(2)
C3 F3 1.349(19)
C4 C5 1.34(2)
C4 F4 1.350(17)
C5 F5 1.357(19)
C5 C6 1.42(2)
C6 F6 1.303(19)
C7 C8 1.29(2)
C7 C12 1.45(2)
C8 F8 1.362(18)
C8 C9 1.39(2)
C9 F9 1.333(19)
C9 C10 1.38(3)
C10 C11 1.35(2)
C10 F10 1.359(18)
C11 F11 1.34(2)
C11 C12 1.38(2)
C12 F12 1.343(17)
C13 C14 1.26(2)
C14 C15 1.53(2)
C15 C17 1.35(4)
C15 C16 1.46(3)
C16 H16A 0.96
C16 H16B 0.96
C16 H16C 0.96
C17 C18 1.47(5)
C17 H17A 0.97
C17 H17B 0.97
C18 H18A 0.96
C18 H18B 0.96
C18 H18C 0.96
C19 C20 1.35(2)
C19 C24 1.40(2)
C20 C21 1.36(2)
C20 H20 0.93
C21 C22 1.38(3)
C21 H21 0.93
C22 C23 1.32(3)
C22 H22 0.93
C23 C24 1.40(2)
C23 H23 0.93
C24 H24 0.93
C25 C26 1.363(19)
C25 C30 1.422(19)
C26 C27 1.37(2)
C26 H26 0.93
C27 C28 1.36(2)
C27 H27 0.93
C28 C29 1.35(2)
C28 H28 0.93
C29 C30 1.38(2)
C29 H29 0.93
C30 H30 0.93
C31 C36 1.36(2)
C31 C32 1.390(19)
C32 C33 1.42(2)
C32 H32 0.93
C33 C34 1.37(3)
C33 H33 0.93
C34 C35 1.35(3)
C34 H34 0.93
C35 C36 1.37(2)
C35 H35 0.93
C36 H36 0.93
C37 C42 1.37(2)
C37 C38 1.39(2)
C38 C39 1.34(2)
C38 H38 0.93
C39 C40 1.38(3)
C39 H39 0.93
C40 C41 1.35(3)
C40 H40 0.93
C41 C42 1.39(3)
C41 H41 0.93
C42 H42 0.93
C43 C48 1.39(2)
C43 C44 1.40(2)
C44 C45 1.38(2)
C44 H44 0.93
C45 C46 1.34(3)
C45 H45 0.93
C46 C47 1.38(3)
C46 H46 0.93
C47 C48 1.37(3)
C47 H47 0.93
C48 H48 0.93
C49 C54 1.39(2)
C49 C50 1.40(2)
C50 C51 1.38(3)
C50 H50 0.93
C51 C52 1.40(3)
C51 H51 0.93
C52 C53 1.37(3)
C52 H52 0.93
C53 C54 1.37(2)
C53 H53 0.93
C54 H54 0.93
C70 Cl3 1.60(4)
C70 Cl1 1.74(3)
C70 Cl2 1.77(4)
C70 H70 0.98
